data_2016281
loop_
_publ_author_name
'Low, John N.'
'Trilleras, Jorge'
'Cobo, Justo'
'Marchal, Antonio'
'Glidewell, Christopher'

_publ_section_title
;A three-dimensional hydrogen-bonded framework in
 2-amino-4,6-bis[<i>N</i>-methyl-<i>N</i>-(4-methylphenyl)amino]pyrimidine-5-carbaldehyde
 and hydrogen-bonded sheets in
 2-amino-4-(indolin-1-yl)-6-methoxypyrimidine-5-carbaldehyde
;
_journal_coeditor_code SK3170
_journal_issue 11
_journal_name_full 'Acta Crystallographica Section C'
_journal_page_first o681
_journal_page_last o684
_journal_paper_doi 10.1107/S0108270107048809
_journal_volume 63
_journal_year 2007
_chemical_formula_iupac 'C21 H23 N5 O'
_chemical_formula_moiety 'C21 H23 N5 O'
_chemical_formula_sum 'C21 H23 N5 O'
_chemical_formula_weight 361.44
_chemical_name_systematic
;
2-amino-4,6-bis[N-methyl-N-(4-methylphenyl)amino]pyrimidine-5-carbaldehyde
;
_space_group_IT_number 2
_symmetry_cell_setting triclinic
_symmetry_space_group_name_Hall '-P 1'
_symmetry_space_group_name_H-M 'P -1'
_atom_sites_solution_hydrogens geom
_atom_sites_solution_primary direct
_atom_sites_solution_secondary difmap
_cell_angle_alpha 69.998(14)
_cell_angle_beta 88.918(7)
_cell_angle_gamma 76.822(13)
_cell_formula_units_Z 2
_cell_length_a 8.6844(6)
_cell_length_b 10.7807(19)
_cell_length_c 10.8903(10)
_cell_measurement_reflns_used 4249
_cell_measurement_temperature 120(2)
_cell_measurement_theta_max 27.50
_cell_measurement_theta_min 3.08
_cell_volume 930.9(2)
_computing_cell_refinement 'DIRAX/LSQ (Duisenberg <i>et al.</i>,  2000)'
_computing_data_collection 'COLLECT (Nonius, 1999)'
_computing_data_reduction 'EVALCCD (Duisenberg <i>et al.</i>,  2003)'
_computing_molecular_graphics 'PLATON (Spek, 2003)'
_computing_publication_material 'SHELXL97 (Sheldrick, 1997) and PRPKAPPA (Ferguson, 1999)'
_computing_structure_refinement 'OSCAIL (McArdle, 2003) and SHELXL97 (Sheldrick, 1997)'
_computing_structure_solution 'SIR2004 (Burla <i>et al.</i>,  2005)'
_diffrn_ambient_temperature 120(2)
_diffrn_detector_area_resol_mean 9.091
_diffrn_measured_fraction_theta_full 0.995
_diffrn_measured_fraction_theta_max 0.995
_diffrn_measurement_device_type 'Bruker Nonius KappaCCD area-detector'
_diffrn_measurement_method '\f and \w'
_diffrn_radiation_monochromator graphite
_diffrn_radiation_source 'Bruker Nonius FR591 rotating anode'
_diffrn_radiation_type 'Mo K\a'
_diffrn_radiation_wavelength 0.71073
_diffrn_reflns_av_R_equivalents 0.0456
_diffrn_reflns_av_sigmaI/netI 0.0352
_diffrn_reflns_limit_h_max 11
_diffrn_reflns_limit_h_min -11
_diffrn_reflns_limit_k_max 13
_diffrn_reflns_limit_k_min -13
_diffrn_reflns_limit_l_max 14
_diffrn_reflns_limit_l_min -13
_diffrn_reflns_number 24528
_diffrn_reflns_theta_full 27.50
_diffrn_reflns_theta_max 27.50
_diffrn_reflns_theta_min 3.08
_diffrn_standards_decay_% 0
_diffrn_standards_number 0
_exptl_absorpt_coefficient_mu 0.083
_exptl_absorpt_correction_T_max 0.983
_exptl_absorpt_correction_T_min 0.965
_exptl_absorpt_correction_type multi-scan
_exptl_absorpt_process_details '(SADABS; Sheldrick, 2003)'
_exptl_crystal_colour 'pale yellow'
_exptl_crystal_density_diffrn 1.289
_exptl_crystal_density_method 'not measured'
_exptl_crystal_description block
_exptl_crystal_F_000 384
_exptl_crystal_size_max 0.31
_exptl_crystal_size_mid 0.24
_exptl_crystal_size_min 0.21
_refine_diff_density_max 0.511
_refine_diff_density_min -0.347
_refine_ls_extinction_method none
_refine_ls_goodness_of_fit_ref 1.084
_refine_ls_hydrogen_treatment constr
_refine_ls_matrix_type full
_refine_ls_number_parameters 248
_refine_ls_number_reflns 4249
_refine_ls_number_restraints 0
_refine_ls_restrained_S_all 1.084
_refine_ls_R_factor_all 0.0956
_refine_ls_R_factor_gt 0.0604
_refine_ls_shift/su_max 0.000
_refine_ls_shift/su_mean 0.000
_refine_ls_structure_factor_coef Fsqd
_refine_ls_weighting_details 'w = 1/[\s^2^(Fo^2^)+(0.0498P)^2^+0.9799P] where P=(Fo^2^+2Fc^2^)/3'
_refine_ls_weighting_scheme calc
_refine_ls_wR_factor_gt 0.1338
_refine_ls_wR_factor_ref 0.1526
_reflns_number_gt 2988
_reflns_number_total 4249
_reflns_threshold_expression I>2\s(I)
_cod_data_source_file sk3170.cif
_cod_data_source_block I
_cod_database_code 2016281
_cod_database_fobs_code 2016281

loop_
_symmetry_equiv_pos_as_xyz
'x, y, z'
'-x, -y, -z'

loop_
_atom_site_type_symbol
_atom_site_label
_atom_site_fract_x
_atom_site_fract_y
_atom_site_fract_z
_atom_site_U_iso_or_equiv
_atom_site_adp_type
_atom_site_calc_flag
_atom_site_refinement_flags
_atom_site_occupancy
O O51 0.45664(19) 0.24611(16) 0.02414(15) 0.0302(4) Uani d . 1
N N1 -0.0523(2) 0.37964(18) 0.16743(17) 0.0230(4) Uani d . 1
N N2 -0.2446(2) 0.2764(2) 0.1403(2) 0.0329(5) Uani d . 1
N N3 0.0124(2) 0.15860(18) 0.14617(18) 0.0250(4) Uani d . 1
N N4 0.2709(2) 0.04097(19) 0.14906(18) 0.0273(4) Uani d . 1
N N6 0.1444(2) 0.48684(18) 0.18302(17) 0.0220(4) Uani d . 1
C C2 -0.0891(3) 0.2718(2) 0.1497(2) 0.0245(5) Uani d . 1
C C4 0.1659(2) 0.1597(2) 0.14363(19) 0.0214(4) Uani d . 1
C C5 0.2165(2) 0.2801(2) 0.1315(2) 0.0209(4) Uani d . 1
C C6 0.1005(2) 0.3810(2) 0.16149(19) 0.0200(4) Uani d . 1
C C41 0.4289(3) 0.0048(2) 0.2085(2) 0.0255(5) Uani d . 1
C C42 0.5501(3) -0.0805(2) 0.1694(2) 0.0358(6) Uani d . 1
C C43 0.7003(3) -0.1183(3) 0.2292(3) 0.0411(6) Uani d . 1
C C44 0.7380(3) -0.0734(2) 0.3271(2) 0.0354(6) Uani d . 1
C C45 0.6154(3) 0.0109(2) 0.3648(2) 0.0313(5) Uani d . 1
C C46 0.4628(3) 0.0473(2) 0.3088(2) 0.0273(5) Uani d . 1
C C47 0.2144(3) -0.0624(3) 0.1217(3) 0.0357(6) Uani d . 1
C C51 0.3530(3) 0.3178(2) 0.0634(2) 0.0239(4) Uani d . 1
C C61 0.2931(2) 0.4608(2) 0.2551(2) 0.0210(4) Uani d . 1
C C62 0.3294(3) 0.3548(2) 0.3741(2) 0.0255(5) Uani d . 1
C C63 0.4722(3) 0.3291(2) 0.4439(2) 0.0279(5) Uani d . 1
C C64 0.5800(3) 0.4091(2) 0.3972(2) 0.0266(5) Uani d . 1
C C65 0.5392(3) 0.5180(2) 0.2796(2) 0.0262(5) Uani d . 1
C C66 0.3977(2) 0.5435(2) 0.2085(2) 0.0232(4) Uani d . 1
C C67 0.0233(3) 0.6002(2) 0.1913(2) 0.0290(5) Uani d . 1
C C441 0.9027(3) -0.1135(3) 0.3899(3) 0.0497(8) Uani d . 1
C C641 0.7369(3) 0.3777(3) 0.4707(3) 0.0394(6) Uani d . 1
H H2A -0.3101 0.3406 0.1571 0.039 Uiso d R 1
H H2B -0.2742 0.2073 0.1355 0.039 Uiso d R 1
H H42 0.5292 -0.1125 0.1018 0.043 Uiso calc R 1
H H43 0.7811 -0.1775 0.2022 0.049 Uiso calc R 1
H H45 0.6369 0.0446 0.4311 0.038 Uiso calc R 1
H H46 0.3806 0.1019 0.3396 0.033 Uiso calc R 1
H H47A 0.1056 -0.0251 0.0827 0.054 Uiso calc R 1
H H47B 0.2165 -0.1387 0.2032 0.054 Uiso calc R 1
H H47C 0.2825 -0.0940 0.0603 0.054 Uiso calc R 1
H H51 0.3627 0.4079 0.0478 0.029 Uiso calc R 1
H H62 0.2565 0.2996 0.4078 0.031 Uiso calc R 1
H H63 0.4966 0.2556 0.5249 0.034 Uiso calc R 1
H H65 0.6098 0.5758 0.2476 0.031 Uiso calc R 1
H H66 0.3724 0.6176 0.1281 0.028 Uiso calc R 1
H H67A -0.0656 0.6198 0.1280 0.044 Uiso calc R 1
H H67B 0.0675 0.6803 0.1715 0.044 Uiso calc R 1
H H67C -0.0142 0.5774 0.2799 0.044 Uiso calc R 1
H H44A 0.9518 -0.2074 0.3975 0.075 Uiso calc R 1
H H44B 0.8979 -0.1063 0.4773 0.075 Uiso calc R 1
H H44C 0.9659 -0.0530 0.3360 0.075 Uiso calc R 1
H H64A 0.7374 0.3086 0.5571 0.059 Uiso calc R 1
H H64B 0.7538 0.4605 0.4812 0.059 Uiso calc R 1
H H64C 0.8219 0.3436 0.4217 0.059 Uiso calc R 1

loop_
_atom_site_aniso_label
_atom_site_aniso_U_11
_atom_site_aniso_U_22
_atom_site_aniso_U_33
_atom_site_aniso_U_12
_atom_site_aniso_U_13
_atom_site_aniso_U_23
O51 0.0299(9) 0.0301(8) 0.0298(8) -0.0076(7) 0.0071(7) -0.0093(7)
N1 0.0189(9) 0.0217(9) 0.0264(9) -0.0052(7) 0.0000(7) -0.0054(7)
N2 0.0226(10) 0.0331(11) 0.0442(12) -0.0119(8) -0.0008(8) -0.0115(9)
N3 0.0265(10) 0.0226(9) 0.0264(9) -0.0096(7) -0.0002(7) -0.0064(7)
N4 0.0278(10) 0.0248(9) 0.0262(10) -0.0013(8) 0.0004(8) -0.0080(8)
N6 0.0181(9) 0.0225(9) 0.0247(9) -0.0055(7) -0.0017(7) -0.0067(7)
C2 0.0230(11) 0.0259(11) 0.0224(10) -0.0088(9) -0.0019(8) -0.0036(9)
C4 0.0264(11) 0.0199(10) 0.0165(9) -0.0059(8) 0.0001(8) -0.0041(8)
C5 0.0187(10) 0.0218(10) 0.0205(10) -0.0037(8) -0.0016(8) -0.0059(8)
C6 0.0207(10) 0.0186(10) 0.0169(9) -0.0047(8) -0.0017(8) -0.0011(8)
C41 0.0291(12) 0.0187(10) 0.0239(11) -0.0035(9) 0.0038(9) -0.0028(8)
C42 0.0447(15) 0.0267(12) 0.0308(12) 0.0013(11) 0.0058(11) -0.0098(10)
C43 0.0374(14) 0.0331(13) 0.0399(14) 0.0064(11) 0.0111(11) -0.0064(11)
C44 0.0272(12) 0.0287(12) 0.0354(13) -0.0032(10) 0.0056(10) 0.0051(10)
C45 0.0320(13) 0.0261(11) 0.0297(12) -0.0067(10) 0.0000(10) -0.0022(9)
C46 0.0273(12) 0.0235(11) 0.0267(11) -0.0015(9) 0.0021(9) -0.0061(9)
C47 0.0375(14) 0.0330(13) 0.0395(14) -0.0099(11) 0.0053(11) -0.0152(11)
C51 0.0274(11) 0.0223(10) 0.0221(10) -0.0065(9) -0.0005(8) -0.0074(8)
C61 0.0209(10) 0.0206(10) 0.0220(10) -0.0042(8) -0.0005(8) -0.0085(8)
C62 0.0302(12) 0.0225(11) 0.0239(11) -0.0097(9) 0.0008(9) -0.0059(9)
C63 0.0339(13) 0.0250(11) 0.0209(11) -0.0023(9) -0.0035(9) -0.0055(9)
C64 0.0230(11) 0.0327(12) 0.0253(11) -0.0018(9) -0.0018(8) -0.0143(9)
C65 0.0237(11) 0.0296(11) 0.0283(11) -0.0109(9) 0.0044(9) -0.0108(9)
C66 0.0251(11) 0.0206(10) 0.0227(10) -0.0062(8) -0.0006(8) -0.0054(8)
C67 0.0270(12) 0.0225(11) 0.0369(13) -0.0038(9) -0.0045(9) -0.0105(9)
C441 0.0287(14) 0.0476(16) 0.0497(17) -0.0026(12) 0.0017(12) 0.0079(13)
C641 0.0282(13) 0.0509(16) 0.0385(14) -0.0025(11) -0.0083(10) -0.0188(12)

loop_
_atom_type_symbol
_atom_type_description
_atom_type_scat_dispersion_real
_atom_type_scat_dispersion_imag
_atom_type_scat_source
C C 0.0033 0.0016 'International Tables Vol C Tables 4.2.6.8 and 6.1.1.4'
H H 0.0000 0.0000 'International Tables Vol C Tables 4.2.6.8 and 6.1.1.4'
N N 0.0061 0.0033 'International Tables Vol C Tables 4.2.6.8 and 6.1.1.4'
O O 0.0106 0.0060 'International Tables Vol C Tables 4.2.6.8 and 6.1.1.4'

loop_
_geom_angle_atom_site_label_1
_geom_angle_atom_site_label_2
_geom_angle_atom_site_label_3
_geom_angle
_geom_angle_publ_flag
C6 N1 C2 115.12(18) no
C2 N2 H2A 117.8 no
C2 N2 H2B 119.4 no
H2A N2 H2B 121.2 no
C4 N3 C2 116.53(18) no
C4 N4 C47 119.62(19) no
C4 N4 C41 121.34(19) no
C47 N4 C41 117.67(19) no
C6 N6 C61 119.05(17) no
C6 N6 C67 119.41(17) no
C61 N6 C67 115.44(17) no
N2 C2 N3 116.9(2) no
N2 C2 N1 115.9(2) no
N3 C2 N1 127.11(19) no
N3 C4 N4 116.73(19) no
N3 C4 C5 121.09(19) no
N4 C4 C5 122.15(19) no
C4 C5 C6 114.34(18) no
C4 C5 C51 124.86(19) no
C6 C5 C51 118.96(19) no
N1 C6 N6 117.20(18) no
N1 C6 C5 122.81(19) no
N6 C6 C5 119.98(18) no
C46 C41 C42 118.5(2) no
C46 C41 N4 121.5(2) no
C42 C41 N4 119.9(2) no
C43 C42 C41 119.9(2) no
C43 C42 H42 120.1 no
C41 C42 H42 120.1 no
C42 C43 C44 122.5(2) no
C42 C43 H43 118.7 no
C44 C43 H43 118.7 no
C43 C44 C45 116.6(2) no
C43 C44 C441 122.1(2) no
C45 C44 C441 121.3(3) no
C46 C45 C44 121.9(2) no
C46 C45 H45 119.1 no
C44 C45 H45 119.1 no
C41 C46 C45 120.5(2) no
C41 C46 H46 119.8 no
C45 C46 H46 119.8 no
N4 C47 H47A 109.5 no
N4 C47 H47B 109.5 no
H47A C47 H47B 109.5 no
N4 C47 H47C 109.5 no
H47A C47 H47C 109.5 no
H47B C47 H47C 109.5 no
O51 C51 C5 126.8(2) no
O51 C51 H51 116.6 no
C5 C51 H51 116.6 no
C66 C61 C62 119.62(19) no
C66 C61 N6 120.59(18) no
C62 C61 N6 119.75(19) no
C61 C62 C63 120.1(2) no
C61 C62 H62 120.0 no
C63 C62 H62 120.0 no
C62 C63 C64 121.0(2) no
C62 C63 H63 119.5 no
C64 C63 H63 119.5 no
C63 C64 C65 118.1(2) no
C63 C64 C641 120.8(2) no
C65 C64 C641 121.1(2) no
C66 C65 C64 121.2(2) no
C66 C65 H65 119.4 no
C64 C65 H65 119.4 no
C61 C66 C65 119.9(2) no
C61 C66 H66 120.0 no
C65 C66 H66 120.0 no
N6 C67 H67A 109.5 no
N6 C67 H67B 109.5 no
H67A C67 H67B 109.5 no
N6 C67 H67C 109.5 no
H67A C67 H67C 109.5 no
H67B C67 H67C 109.5 no
C44 C441 H44A 109.5 no
C44 C441 H44B 109.5 no
H44A C441 H44B 109.5 no
C44 C441 H44C 109.5 no
H44A C441 H44C 109.5 no
H44B C441 H44C 109.5 no
C64 C641 H64A 109.5 no
C64 C641 H64B 109.5 no
H64A C641 H64B 109.5 no
C64 C641 H64C 109.5 no
H64A C641 H64C 109.5 no
H64B C641 H64C 109.5 no

loop_
_geom_bond_atom_site_label_1
_geom_bond_atom_site_label_2
_geom_bond_distance
_geom_bond_publ_flag
N1 C2 1.347(3) y
C2 N3 1.345(3) y
N3 C4 1.336(3) y
C4 C5 1.426(3) y
C5 C6 1.427(3) y
C6 N1 1.330(3) y
C2 N2 1.345(3) y
C4 N4 1.376(3) y
C6 N6 1.374(3) y
C5 C51 1.450(3) y
C51 O51 1.219(3) y
N2 H2A 0.86 no
N2 H2B 0.86 no
N4 C47 1.433(3) no
N4 C41 1.439(3) no
N6 C61 1.444(3) no
N6 C67 1.447(3) no
C41 C46 1.380(3) no
C41 C42 1.394(3) no
C42 C43 1.378(4) no
C42 H42 0.95 no
C43 C44 1.384(4) no
C43 H43 0.95 no
C44 C45 1.388(3) no
C44 C441 1.502(4) no
C45 C46 1.383(3) no
C45 H45 0.95 no
C46 H46 0.95 no
C47 H47A 0.98 no
C47 H47B 0.98 no
C47 H47C 0.98 no
C51 H51 0.95 no
C61 C66 1.386(3) no
C61 C62 1.387(3) no
C62 C63 1.389(3) no
C62 H62 0.95 no
C63 C64 1.390(3) no
C63 H63 0.95 no
C64 C65 1.394(3) no
C64 C641 1.503(3) no
C65 C66 1.386(3) no
C65 H65 0.95 no
C66 H66 0.95 no
C67 H67A 0.98 no
C67 H67B 0.98 no
C67 H67C 0.98 no
C441 H44A 0.98 no
C441 H44B 0.98 no
C441 H44C 0.98 no
C641 H64A 0.98 no
C641 H64B 0.98 no
C641 H64C 0.98 no

loop_
_geom_hbond_atom_site_label_D
_geom_hbond_atom_site_label_H
_geom_hbond_atom_site_label_A
_geom_hbond_site_symmetry_A
_geom_hbond_distance_DH
_geom_hbond_distance_HA
_geom_hbond_distance_DA
_geom_hbond_angle_DHA
_geom_hbond_publ_flag
N2 H2B O51 1_455 0.86 2.53 3.038(3) 118 y
C42 H42 O51 2_655 0.95 2.29 3.203(3) 162 y
C66 H66 O51 2_665 0.95 2.52 3.228(3) 131 y
C63 H63 Cg1 2_656 0.95 2.87 3.736(2) 152 y

loop_
_geom_torsion_atom_site_label_1
_geom_torsion_atom_site_label_2
_geom_torsion_atom_site_label_3
_geom_torsion_atom_site_label_4
_geom_torsion
_geom_torsion_publ_flag
C4 N3 C2 N2 174.15(19) no
C4 N3 C2 N1 -9.0(3) no
C6 N1 C2 N2 -172.62(19) no
C6 N1 C2 N3 10.5(3) no
C2 N3 C4 N4 175.68(18) no
C2 N3 C4 C5 -6.3(3) no
C47 N4 C4 N3 16.8(3) no
C41 N4 C4 N3 -149.56(19) no
C47 N4 C4 C5 -161.2(2) no
C41 N4 C4 C5 32.5(3) no
N3 C4 C5 C6 17.7(3) no
N4 C4 C5 C6 -164.39(19) no
N3 C4 C5 C51 -146.6(2) no
N4 C4 C5 C51 31.3(3) no
C2 N1 C6 N6 -178.03(18) no
C2 N1 C6 C5 3.3(3) no
C61 N6 C6 N1 142.17(19) no
C67 N6 C6 N1 -9.1(3) no
C61 N6 C6 C5 -39.1(3) no
C67 N6 C6 C5 169.59(19) no
C4 C5 C6 N1 -16.3(3) no
C51 C5 C6 N1 149.0(2) no
C4 C5 C6 N6 165.06(18) no
C51 C5 C6 N6 -29.7(3) no
C4 N4 C41 C46 29.1(3) no
C47 N4 C41 C46 -137.5(2) no
C4 N4 C41 C42 -154.2(2) no
C47 N4 C41 C42 39.3(3) no
C46 C41 C42 C43 -1.2(3) no
N4 C41 C42 C43 -178.1(2) no
C41 C42 C43 C44 -0.8(4) no
C42 C43 C44 C45 1.1(4) no
C42 C43 C44 C441 -179.0(2) no
C43 C44 C45 C46 0.7(3) no
C441 C44 C45 C46 -179.2(2) no
C42 C41 C46 C45 3.0(3) no
N4 C41 C46 C45 179.8(2) no
C44 C45 C46 C41 -2.8(3) no
C4 C5 C51 O51 -11.6(3) no
C6 C5 C51 O51 -175.3(2) no
C6 N6 C61 C66 132.2(2) no
C67 N6 C61 C66 -75.4(3) no
C6 N6 C61 C62 -49.9(3) no
C67 N6 C61 C62 102.5(2) no
C66 C61 C62 C63 -2.1(3) no
N6 C61 C62 C63 180.0(2) no
C61 C62 C63 C64 0.6(3) no
C62 C63 C64 C65 1.5(3) no
C62 C63 C64 C641 -177.7(2) no
C63 C64 C65 C66 -2.2(3) no
C641 C64 C65 C66 177.0(2) no
C62 C61 C66 C65 1.4(3) no
N6 C61 C66 C65 179.33(19) no
C64 C65 C66 C61 0.7(3) no

loop_
_cod_related_entry_id
_cod_related_entry_database
_cod_related_entry_code
1 ChemSpider 21121422
